data_7040610
loop_
_publ_author_name
'Schmitz, Sebastian'
'van Leusen, Jan'
'Izarova, Natalya V.'
'Lan, Yanhua'
'Wernsdorfer, Wolfgang'
'K\"ogerler, Paul'
'Monakhov, Kirill Yu'

_publ_section_title
;
 Supramolecular 3d-4f single-molecule magnet architectures.
;
_journal_issue 41
_journal_name_full 'Dalton transactions (Cambridge, England : 2003)'
_journal_page_first 16148
_journal_page_last 16152
_journal_paper_doi 10.1039/c6dt03392j
_journal_volume 45
_journal_year 2016
_chemical_formula_sum 'C156 H302.5 Cr6 N7.5 O146 S4.5 Tb14'
_chemical_formula_weight 7300.70
_chemical_name_systematic
; 
 ? 
;
_space_group_IT_number 159
_symmetry_cell_setting trigonal
_symmetry_space_group_name_Hall 'P 3 -2c'
_symmetry_space_group_name_H-M 'P 3 1 c'
_atom_sites_solution_hydrogens geom
_atom_sites_solution_primary direct
_atom_sites_solution_secondary difmap
_audit_creation_method SHELXL-97
_audit_update_record
;
2016-06-27 deposited with the CCDC.
2016-09-12 downloaded from the CCDC.
;
_cell_angle_alpha 90.00
_cell_angle_beta 90.00
_cell_angle_gamma 120.00
_cell_formula_units_Z 2
_cell_length_a 24.0037(6)
_cell_length_b 24.0037(6)
_cell_length_c 32.0420(9)
_cell_measurement_reflns_used 11133
_cell_measurement_temperature 120.0(1)
_cell_measurement_theta_max 22.1110
_cell_measurement_theta_min 2.9950
_cell_volume 15988.5(7)
_computing_cell_refinement
;
CrysAlisPro, Agilent Technologies,
Version 1.171.36.28 (release 01-02-2013 CrysAlis171 .NET)
(compiled Feb  1 2013,16:14:44)
;
_computing_data_collection
;
CrysAlisPro, Agilent Technologies,
Version 1.171.36.28 (release 01-02-2013 CrysAlis171 .NET)
(compiled Feb  1 2013,16:14:44)
;
_computing_data_reduction
;
CrysAlisPro, Agilent Technologies,
Version 1.171.36.28 (release 01-02-2013 CrysAlis171 .NET)
(compiled Feb  1 2013,16:14:44)
;
_computing_structure_refinement 'SHELXL-97 (Sheldrick, 2008)'
_computing_structure_solution 'SHELXS-97 (Sheldrick, 2008)'
_diffrn_ambient_temperature 120.0(1)
_diffrn_detector_area_resol_mean 10.4623
_diffrn_measured_fraction_theta_full 0.995
_diffrn_measured_fraction_theta_max 0.995
_diffrn_measurement_device_type 'SuperNova, Dual, Cu at zero, Atlas'
_diffrn_measurement_method '\w scans'
_diffrn_radiation_monochromator mirror
_diffrn_radiation_source 'SuperNova (Mo) X-ray Source'
_diffrn_radiation_type MoK\a
_diffrn_radiation_wavelength 0.71073
_diffrn_reflns_av_R_equivalents 0.1168
_diffrn_reflns_av_sigmaI/netI 0.1233
_diffrn_reflns_limit_h_max 24
_diffrn_reflns_limit_h_min -27
_diffrn_reflns_limit_k_max 24
_diffrn_reflns_limit_k_min -27
_diffrn_reflns_limit_l_max 37
_diffrn_reflns_limit_l_min -37
_diffrn_reflns_number 73946
_diffrn_reflns_theta_full 24.40
_diffrn_reflns_theta_max 24.40
_diffrn_reflns_theta_min 4.10
_exptl_absorpt_coefficient_mu 3.357
_exptl_absorpt_correction_T_max 0.6271
_exptl_absorpt_correction_T_min 0.5480
_exptl_absorpt_correction_type analytical
_exptl_absorpt_process_details
;
CrysAlisPro, Agilent Technologies,
Version 1.171.36.28 (release 01-02-2013 CrysAlis171 .NET)
(compiled Feb  1 2013,16:14:44)
Analytical numeric absorption correction using a multifaceted crystal
            model based on expressions derived by R.C. Clark & J.S. Reid.
(Clark, R. C. & Reid, J. S. (1995). Acta Cryst. A51, 887-897)
;
_exptl_crystal_colour purple
_exptl_crystal_density_diffrn 1.516
_exptl_crystal_density_method 'not measured'
_exptl_crystal_description block
_exptl_crystal_F_000 7170
_exptl_crystal_size_max 0.22
_exptl_crystal_size_mid 0.18
_exptl_crystal_size_min 0.15
_refine_diff_density_max 2.135
_refine_diff_density_min -0.811
_refine_diff_density_rms 0.169
_refine_ls_abs_structure_details 'Flack H D (1983), Acta Cryst. A39, 876-881'
_refine_ls_abs_structure_Flack 0.359(17)
_refine_ls_extinction_method none
_refine_ls_goodness_of_fit_ref 1.055
_refine_ls_hydrogen_treatment constr
_refine_ls_matrix_type full
_refine_ls_number_parameters 1039
_refine_ls_number_reflns 17388
_refine_ls_number_restraints 55
_refine_ls_restrained_S_all 1.054
_refine_ls_R_factor_all 0.1237
_refine_ls_R_factor_gt 0.0709
_refine_ls_shift/su_max 0.001
_refine_ls_shift/su_mean 0.000
_refine_ls_structure_factor_coef Fsqd
_refine_ls_weighting_details 'calc w=1/[\s^2^(Fo^2^)+(0.0928P)^2^+0.0000P] where P=(Fo^2^+2Fc^2^)/3'
_refine_ls_weighting_scheme calc
_refine_ls_wR_factor_gt 0.1570
_refine_ls_wR_factor_ref 0.1872
_reflns_number_gt 11562
_reflns_number_total 17388
_reflns_threshold_expression >2sigma(I)
_cod_data_source_file c6dt03392j2.cif
_cod_data_source_block s1956b
_cod_depositor_comments
;
The following automatic conversions were performed:

'_symmetry_cell_setting' value 'Trigonal' changed to 'trigonal'
according to
/usr/data/users/saulius/crontab/automatic-downloads/rss-feeds/RSC/lib/dictionaries/cif_core.dic
dictionary named 'cif_core.dic' version 2.4.2 from 2011-04-26.

Automatic conversion script
Id: cif_fix_values 4268 2015-11-12 08:31:59Z antanas 

 Adding full bibliography for 7040609--7040611.cif.
;
_cod_original_sg_symbol_H-M P31c
_cod_original_formula_sum 'C156 H302.50 Cr6 N7.50 O146 S4.50 Tb14'
_cod_database_code 7040610

loop_
_symmetry_equiv_pos_as_xyz
'x, y, z'
'-y, x-y, z'
'-x+y, -x, z'
'y, x, z+1/2'
'x-y, -y, z+1/2'
'-x, -x+y, z+1/2'

loop_
_atom_site_label
_atom_site_type_symbol
_atom_site_fract_x
_atom_site_fract_y
_atom_site_fract_z
_atom_site_U_iso_or_equiv
_atom_site_adp_type
_atom_site_occupancy
_atom_site_symmetry_multiplicity
_atom_site_calc_flag
_atom_site_refinement_flags
Tb1 Tb 0.59087(5) 0.73531(5) -0.09816(4) 0.0482(3) Uani 1 1 d .
Tb2 Tb 0.52398(4) 0.85805(4) -0.06750(4) 0.0400(2) Uani 1 1 d .
Tb3 Tb 0.60281(4) 0.81040(5) 0.19830(4) 0.0452(3) Uani 1 1 d .
Tb4 Tb 0.49368(4) 0.61708(4) 0.16727(4) 0.0388(2) Uani 1 1 d .
Tb5 Tb 0.3333 0.6667 -0.21418(5) 0.0417(4) Uani 1 3 d S
Tb6 Tb 0.3333 0.6667 0.31217(5) 0.0421(4) Uani 1 3 d S
Cr1 Cr 0.66735(14) 0.87359(16) -0.04350(10) 0.0484(8) Uani 1 1 d .
Cr2 Cr 0.64659(15) 0.72093(15) 0.14065(10) 0.0444(8) Uani 1 1 d .
O1X1 O 0.4227(6) 0.8063(6) -0.1051(3) 0.048(3) Uani 1 1 d .
O2X1 O 0.4751(6) 0.6736(6) -0.1130(4) 0.046(3) Uani 1 1 d .
O3X1 O 0.5300(6) 0.6447(6) -0.0523(3) 0.042(3) Uani 1 1 d .
O4X1 O 0.4465(6) 0.8814(6) -0.0394(3) 0.045(3) Uani 1 1 d .
C1X1 C 0.3794(12) 0.8197(10) -0.0966(5) 0.050(5) Uani 1 1 d U
C2X1 C 0.3958(9) 0.8697(9) -0.0578(5) 0.039(4) Uani 1 1 d U
N1 N 0.7578(7) 0.9503(7) -0.0593(5) 0.051(4) Uani 1 1 d .
O1N1 O 0.6319(6) 0.9211(5) -0.0716(3) 0.043(3) Uani 1 1 d .
O2N1 O 0.6767(6) 0.8391(7) -0.0955(4) 0.062(4) Uani 1 1 d .
C1N1 C 0.7410(14) 0.9979(13) -0.0814(9) 0.103(10) Uani 1 1 d .
H1NA H 0.7453 1.0309 -0.0611 0.124 Uiso 1 1 calc R
H1NB H 0.7723 1.0201 -0.1042 0.124 Uiso 1 1 calc R
C2N1 C 0.6810(11) 0.9685(13) -0.0974(9) 0.091(9) Uani 1 1 d .
H2N1 H 0.6814 0.9479 -0.1241 0.110 Uiso 1 1 calc R
H2N2 H 0.6694 1.0018 -0.1039 0.110 Uiso 1 1 calc R
C4N1 C 0.7325(10) 0.8715(11) -0.1153(8) 0.074(7) Uani 1 1 d .
H4N1 H 0.7271 0.8934 -0.1399 0.088 Uiso 1 1 calc R
H4N2 H 0.7459 0.8410 -0.1255 0.088 Uiso 1 1 calc R
C3N1 C 0.7822(12) 0.9188(14) -0.0885(7) 0.085(8) Uani 1 1 d .
H3NA H 0.8167 0.9522 -0.1060 0.102 Uiso 1 1 calc R
H3NB H 0.8013 0.8976 -0.0720 0.102 Uiso 1 1 calc R
C5N1 C 0.8036(9) 0.9790(10) -0.0245(7) 0.056(6) Uani 1 1 d .
H5NA H 0.7847 0.9967 -0.0047 0.068 Uiso 1 1 calc R
H5NB H 0.8049 0.9433 -0.0099 0.068 Uiso 1 1 calc R
C6N1 C 0.8693(10) 1.0285(14) -0.0314(11) 0.106(10) Uani 1 1 d U
H6NA H 0.8885 1.0107 -0.0507 0.127 Uiso 1 1 calc R
H6NB H 0.8681 1.0640 -0.0463 0.127 Uiso 1 1 calc R
C7N1 C 0.9108(16) 1.0552(15) 0.0010(11) 0.122(11) Uani 1 1 d U
H7N1 H 0.9036 1.0193 0.0197 0.146 Uiso 1 1 calc R
H7N2 H 0.8966 1.0815 0.0167 0.146 Uiso 1 1 calc R
C8N1 C 0.9841(15) 1.0974(17) -0.0044(14) 0.151(15) Uani 1 1 d .
H8NA H 1.0047 1.1088 0.0231 0.227 Uiso 1 1 calc R
H8NB H 0.9939 1.1367 -0.0196 0.227 Uiso 1 1 calc R
H8NC H 1.0004 1.0735 -0.0201 0.227 Uiso 1 1 calc R
O1G1 O 0.4549(5) 0.7591(6) -0.0327(3) 0.039(3) Uani 1 1 d .
O2G1 O 0.4431(6) 0.6801(6) 0.0085(3) 0.040(3) Uani 1 1 d .
O3G1 O 0.5785(6) 0.7994(6) -0.0420(4) 0.047(3) Uani 1 1 d .
C1G1 C 0.4766(9) 0.7289(9) -0.0085(6) 0.038(4) Uani 1 1 d .
C2G1 C 0.5505(8) 0.7631(9) -0.0055(5) 0.039(4) Uani 1 1 d .
H2GA H 0.5653 0.7919 0.0191 0.047 Uiso 1 1 calc R
H2GB H 0.5643 0.7308 -0.0020 0.047 Uiso 1 1 calc R
O1A1 O 0.7051(6) 0.8317(8) -0.0113(4) 0.055(4) Uani 1 1 d .
O2A1 O 0.6566(6) 0.7342(7) -0.0449(4) 0.059(4) Uani 1 1 d .
C1A1 C 0.6960(9) 0.7732(11) -0.0189(6) 0.050(5) Uani 1 1 d U
C2A1 C 0.7360(9) 0.7523(11) 0.0076(7) 0.062(6) Uani 1 1 d .
H2AA H 0.7257 0.7088 -0.0006 0.094 Uiso 1 1 calc R
H2AB H 0.7258 0.7525 0.0372 0.094 Uiso 1 1 calc R
H2AC H 0.7819 0.7822 0.0030 0.094 Uiso 1 1 calc R
O1A2 O 0.6580(6) 0.9091(6) 0.0101(4) 0.050(3) Uani 1 1 d .
O2A2 O 0.5596(6) 0.8966(6) 0.0025(4) 0.053(4) Uani 1 1 d .
C1A2 C 0.6124(9) 0.9198(9) 0.0209(5) 0.043(5) Uani 1 1 d .
C2A2 C 0.6201(8) 0.9551(9) 0.0614(6) 0.052(5) Uani 1 1 d D
C3A2 C 0.611(3) 1.0074(19) 0.0509(16) 0.003(13) Uiso 0.20 1 d PD
S2 S 0.680(3) 1.072(3) 0.0171(19) 0.081(16) Uiso 0.12 1 d P
S2A S 0.643(3) 1.071(3) 0.028(2) 0.052(16) Uiso 0.08 1 d P
C5A2 C 0.661(4) 1.121(4) -0.004(2) 0.023(17) Uiso 0.20 1 d P
O1A3 O 0.5878(6) 0.7745(7) -0.1688(4) 0.052(4) Uani 1 1 d .
O2A3 O 0.5441(6) 0.8086(7) -0.1240(4) 0.052(3) Uani 1 1 d .
C1A3 C 0.5668(10) 0.8099(10) -0.1614(5) 0.044(5) Uani 1 1 d .
C2A3 C 0.5609(11) 0.8481(11) -0.1950(7) 0.073(7) Uani 1 1 d .
H2AG H 0.5154 0.8304 -0.2020 0.110 Uiso 1 1 calc R
H2AH H 0.5842 0.8466 -0.2197 0.110 Uiso 1 1 calc R
H2AI H 0.5791 0.8928 -0.1858 0.110 Uiso 1 1 calc R
O1A4 O 0.5700(8) 0.6450(8) -0.1454(4) 0.068(4) Uani 1 1 d .
O2A4 O 0.6722(7) 0.7247(8) -0.1373(5) 0.066(4) Uani 1 1 d .
C1A4 C 0.6280(15) 0.6763(12) -0.1556(7) 0.067(7) Uani 1 1 d .
C2A4 C 0.6503(15) 0.6658(14) -0.1968(8) 0.100(9) Uani 1 1 d .
H2AD H 0.6583 0.6297 -0.1947 0.150 Uiso 1 1 calc R
H2AE H 0.6901 0.7048 -0.2049 0.150 Uiso 1 1 calc R
H2AF H 0.6171 0.6562 -0.2179 0.150 Uiso 1 1 calc R
O1A5 O 0.5306(6) 0.9348(7) -0.1130(4) 0.052(3) Uani 1 1 d .
O2A5 O 0.5639(11) 1.0270(10) -0.1463(6) 0.134(9) Uani 1 1 d .
C1A5 C 0.5521(13) 0.9960(15) -0.1122(8) 0.081(8) Uani 1 1 d .
C2A5 C 0.573(2) 1.0301(16) -0.0700(11) 0.067(9) Uiso 0.69(4) 1 d P
C3A5 C 0.530(4) 1.023(4) -0.074(2) 0.067(9) Uiso 0.31(4) 1 d P
O1X2 O 0.5590(7) 0.8611(6) 0.1529(4) 0.046(3) Uani 1 1 d .
O2X2 O 0.4026(6) 0.5219(6) 0.1392(4) 0.040(3) Uani 1 1 d .
O3X2 O 0.3946(6) 0.5856(6) 0.2057(3) 0.039(3) Uani 1 1 d .
O4X2 O 0.4914(6) 0.7816(6) 0.2125(4) 0.040(3) Uani 1 1 d .
C1X2 C 0.5033(10) 0.8549(8) 0.1592(5) 0.038(5) Uani 1 1 d .
C2X2 C 0.3453(10) 0.5339(9) 0.1953(6) 0.040(5) Uani 1 1 d .
N2 N 0.7270(7) 0.7116(9) 0.1549(6) 0.061(5) Uani 1 1 d .
O1N2 O 0.5968(6) 0.6375(6) 0.1684(4) 0.043(3) Uani 1 1 d .
O2N2 O 0.6696(6) 0.7670(6) 0.1930(4) 0.049(3) Uani 1 1 d .
C1N2 C 0.7012(9) 0.6507(10) 0.1769(6) 0.055(5) Uani 1 1 d .
H1NC H 0.7320 0.6537 0.1985 0.066 Uiso 1 1 calc R
H1ND H 0.6946 0.6163 0.1570 0.066 Uiso 1 1 calc R
C2N2 C 0.6368(11) 0.6343(13) 0.1973(6) 0.076(7) Uani 1 1 d .
H2NA H 0.6164 0.5905 0.2093 0.091 Uiso 1 1 calc R
H2NB H 0.6445 0.6650 0.2202 0.091 Uiso 1 1 calc R
C3N2 C 0.7642(10) 0.7660(11) 0.1790(8) 0.068(7) Uani 1 1 d .
H3NC H 0.7858 0.8037 0.1602 0.082 Uiso 1 1 calc R
H3ND H 0.7982 0.7609 0.1929 0.082 Uiso 1 1 calc R
C4N2 C 0.7275(11) 0.7798(13) 0.2119(7) 0.073(7) Uani 1 1 d .
H4NA H 0.7191 0.7518 0.2366 0.087 Uiso 1 1 calc R
H4NB H 0.7523 0.8253 0.2210 0.087 Uiso 1 1 calc R
C5N2 C 0.7621(10) 0.7097(14) 0.1150(7) 0.078(8) Uani 1 1 d .
H5NC H 0.7315 0.6735 0.0973 0.093 Uiso 1 1 calc R
H5ND H 0.7764 0.7500 0.0991 0.093 Uiso 1 1 calc R
C6N2 C 0.8194(11) 0.7022(12) 0.1238(6) 0.070(6) Uani 1 1 d DU
H6NC H 0.8527 0.7400 0.1391 0.084 Uiso 1 1 calc R
H6ND H 0.8068 0.6631 0.1406 0.084 Uiso 1 1 calc R
C7N2 C 0.8439(17) 0.697(2) 0.0814(7) 0.135(12) Uani 1 1 d DU
H7NA H 0.8136 0.6539 0.0697 0.163 Uiso 1 1 calc R
H7NB H 0.8434 0.7293 0.0628 0.163 Uiso 1 1 calc R
C8N2 C 0.9114(17) 0.7054(19) 0.0807(13) 0.143(12) Uani 1 1 d U
H8ND H 0.9240 0.7042 0.0517 0.214 Uiso 1 1 calc R
H8NE H 0.9117 0.6707 0.0966 0.214 Uiso 1 1 calc R
H8NF H 0.9419 0.7470 0.0932 0.214 Uiso 1 1 calc R
O1G2 O 0.4419(5) 0.6669(5) 0.1325(3) 0.030(3) Uani 1 1 d .
O2G2 O 0.4464(6) 0.7462(6) 0.0938(4) 0.041(3) Uani 1 1 d .
O3G2 O 0.5687(6) 0.7290(6) 0.1419(3) 0.037(3) Uani 1 1 d .
C1G2 C 0.4714(8) 0.7170(8) 0.1113(5) 0.032(4) Uani 1 1 d .
C2G2 C 0.5454(8) 0.7448(8) 0.1062(5) 0.033(4) Uani 1 1 d .
H2GC H 0.5540 0.7263 0.0810 0.040 Uiso 1 1 calc R
H2GD H 0.5674 0.7921 0.1028 0.040 Uiso 1 1 calc R
O1A6 O 0.6997(6) 0.8019(8) 0.1099(4) 0.057(4) Uani 1 1 d .
O2A6 O 0.6764(6) 0.8693(6) 0.1429(4) 0.051(3) Uani 1 1 d .
C1A6 C 0.7069(9) 0.8572(9) 0.1171(6) 0.042(5) Uani 1 1 d .
C2A6 C 0.7552(11) 0.9079(11) 0.0898(7) 0.066(6) Uani 1 1 d .
H2AP H 0.7603 0.9496 0.0978 0.099 Uiso 1 1 calc R
H2AQ H 0.7409 0.8986 0.0607 0.099 Uiso 1 1 calc R
H2AR H 0.7964 0.9092 0.0928 0.099 Uiso 1 1 calc R
O1A7 O 0.6227(6) 0.6728(6) 0.0859(4) 0.044(3) Uani 1 1 d .
O2A7 O 0.5211(6) 0.6043(6) 0.0967(4) 0.045(3) Uani 1 1 d .
C1A7 C 0.5722(11) 0.6246(10) 0.0760(5) 0.044(5) Uani 1 1 d .
C2A7 C 0.5704(11) 0.5906(10) 0.0365(6) 0.065(6) Uani 1 1 d .
H2A1 H 0.5272 0.5535 0.0326 0.098 Uiso 1 1 calc R
H2A2 H 0.6017 0.5759 0.0381 0.098 Uiso 1 1 calc R
H2A3 H 0.5810 0.6202 0.0129 0.098 Uiso 1 1 calc R
O1A8 O 0.5862(7) 0.7663(7) 0.2678(4) 0.055(4) Uani 1 1 d .
O2A8 O 0.5309(6) 0.6874(7) 0.2225(4) 0.052(3) Uani 1 1 d .
C1A8 C 0.5478(9) 0.7035(11) 0.2609(6) 0.049(5) Uani 1 1 d .
C2A8 C 0.5223(10) 0.6575(9) 0.2948(5) 0.049(5) Uani 1 1 d .
H2AS H 0.4788 0.6232 0.2877 0.074 Uiso 1 1 calc R
H2AT H 0.5207 0.6793 0.3203 0.074 Uiso 1 1 calc R
H2AU H 0.5501 0.6390 0.2994 0.074 Uiso 1 1 calc R
O1A9 O 0.6942(7) 0.8898(7) 0.2374(5) 0.067(4) Uani 1 1 d .
O2A9 O 0.6053(8) 0.8941(7) 0.2431(4) 0.061(4) Uani 1 1 d .
C1A9 C 0.6646(14) 0.9125(10) 0.2546(7) 0.071(7) Uani 1 1 d .
C2A9 C 0.6873(13) 0.9593(13) 0.2929(8) 0.091(8) Uani 1 1 d U
H2AJ H 0.7040 1.0035 0.2831 0.137 Uiso 1 1 calc R
H2AK H 0.7213 0.9562 0.3079 0.137 Uiso 1 1 calc R
H2AL H 0.6509 0.9474 0.3117 0.137 Uiso 1 1 calc R
O1A0 O 0.4841(6) 0.5375(6) 0.2120(4) 0.045(3) Uani 1 1 d .
O2A0 O 0.4932(9) 0.4590(9) 0.2434(6) 0.097(6) Uani 1 1 d .
C1A0 C 0.4926(10) 0.4920(13) 0.2116(6) 0.062(6) Uani 1 1 d U
C2A0 C 0.5055(13) 0.4692(13) 0.1684(7) 0.083(8) Uani 1 1 d D
C3A0 C 0.503(3) 0.4050(19) 0.170(2) 0.059(19) Uiso 0.30 1 d PD
S10 S 0.4885(9) 0.3523(9) 0.1361(6) 0.058(5) Uiso 0.30 1 d P
C4A0 C 0.478(4) 0.288(4) 0.161(3) 0.08(2) Uiso 0.30 1 d P
O5 O 0.4128(6) 0.7174(6) -0.1616(4) 0.049(3) Uani 1 1 d .
O51 O 0.3721(7) 0.7830(6) -0.2196(4) 0.060(4) Uani 1 1 d .
O52 O 0.2822(8) 0.5796(8) -0.2629(4) 0.070(4) Uani 1 1 d .
C51 C 0.3318(11) 0.7739(13) -0.2502(7) 0.062(6) Uani 1 1 d .
C52 C 0.3301(15) 0.8294(12) -0.2619(9) 0.105(11) Uani 1 1 d .
H52A H 0.3276 0.8310 -0.2923 0.158 Uiso 1 1 calc R
H52B H 0.3691 0.8676 -0.2520 0.158 Uiso 1 1 calc R
H52C H 0.2923 0.8283 -0.2494 0.158 Uiso 1 1 calc R
O6 O 0.2707(6) 0.5923(6) 0.2591(3) 0.043(3) Uani 1 1 d .
O61 O 0.4273(6) 0.7772(6) 0.3167(4) 0.045(3) Uani 1 1 d .
O62 O 0.4223(7) 0.7024(7) 0.3598(4) 0.058(4) Uani 1 1 d .
C61 C 0.4517(11) 0.7571(11) 0.3449(6) 0.056(6) Uani 1 1 d .
C62 C 0.5209(10) 0.8028(11) 0.3601(7) 0.066(6) Uani 1 1 d .
C63 C 0.541(2) 0.775(3) 0.3882(17) 0.095(15) Uiso 0.60 1 d P
C63A C 0.535(3) 0.801(3) 0.402(2) 0.071(17) Uiso 0.40 1 d P
S6 S 0.6301(13) 0.8363(12) 0.4020(8) 0.057(7) Uiso 0.25 1 d P
S6A S 0.6121(18) 0.8423(17) 0.4145(12) 0.043(9) Uiso 0.15 1 d P
S6B S 0.591(4) 0.855(3) 0.437(2) 0.053(18) Uiso 0.07 1 d P
C64 C 0.630(4) 0.804(4) 0.461(3) 0.06(2) Uiso 0.25 1 d P
O1W O 0.4419(6) 0.8447(6) 0.0501(4) 0.059(4) Uani 1 1 d .
O2W O 0.3333 0.6667 0.0495(10) 0.074(8) Uani 1 3 d S
O3W O 0.3333 0.6667 -0.0620(7) 0.048(6) Uani 1 3 d S
O4W O 0.3333 0.6667 0.1656(7) 0.040(7) Uani 0.75 3 d SP
O5W O 0.4479(9) 0.9061(9) -0.1829(6) 0.063(5) Uani 0.75 1 d P
O6W O 0.5048(8) 0.8997(7) 0.2829(4) 0.073(4) Uani 1 1 d .
O7W O 0.8757(13) 1.1908(12) 0.2663(7) 0.053(7) Uani 0.50 1 d P
O8W O 0.493(2) 1.111(2) -0.0494(13) 0.031(10) Uiso 0.25 1 d P
O9W O 0.860(2) 0.937(2) 0.1401(14) 0.042(12) Uiso 0.25 1 d P
N1S N 0.9141(15) 0.6912(18) 0.2194(11) 0.058(10) Uani 0.50 1 d P
C1S C 0.9445(14) 0.6816(17) 0.1950(10) 0.055(13) Uani 0.50 1 d PD
C2S C 0.9913(14) 0.6730(15) 0.1680(8) 0.026(7) Uani 0.50 1 d PD
H2SA H 0.9677 0.6416 0.1460 0.040 Uiso 1 1 calc R
H2SB H 1.0145 0.6575 0.1852 0.040 Uiso 1 1 calc R
H2SC H 1.0220 0.7143 0.1554 0.040 Uiso 1 1 calc R

loop_
_atom_site_aniso_label
_atom_site_aniso_U_11
_atom_site_aniso_U_22
_atom_site_aniso_U_33
_atom_site_aniso_U_23
_atom_site_aniso_U_13
_atom_site_aniso_U_12
Tb1 0.0486(6) 0.0612(7) 0.0332(5) 0.0091(4) 0.0104(4) 0.0264(5)
Tb2 0.0430(5) 0.0459(5) 0.0239(4) 0.0075(4) 0.0012(4) 0.0168(5)
Tb3 0.0457(6) 0.0535(6) 0.0340(5) -0.0016(4) -0.0073(4) 0.0231(5)
Tb4 0.0434(6) 0.0502(6) 0.0262(4) 0.0053(4) 0.0005(4) 0.0261(5)
Tb5 0.0515(6) 0.0515(6) 0.0222(7) 0.000 0.000 0.0257(3)
Tb6 0.0527(6) 0.0527(6) 0.0210(7) 0.000 0.000 0.0263(3)
Cr1 0.0348(18) 0.057(2) 0.0420(18) 0.0110(15) 0.0066(14) 0.0147(17)
Cr2 0.0435(18) 0.056(2) 0.0375(16) 0.0073(14) -0.0006(13) 0.0273(16)
O1X1 0.056(8) 0.070(9) 0.013(6) -0.014(6) -0.008(5) 0.029(8)
O2X1 0.062(9) 0.048(8) 0.026(6) 0.005(6) -0.009(6) 0.025(7)
O3X1 0.033(7) 0.064(9) 0.025(6) 0.016(6) 0.008(5) 0.021(7)
O4X1 0.055(8) 0.063(9) 0.019(6) -0.003(6) -0.003(6) 0.031(7)
C1X1 0.077(15) 0.062(13) 0.015(8) 0.000(8) -0.006(9) 0.039(12)
C2X1 0.039(5) 0.039(5) 0.035(5) 0.000(3) 0.000(3) 0.017(3)
N1 0.032(9) 0.039(10) 0.073(12) 0.012(8) 0.016(8) 0.010(8)
O1N1 0.052(8) 0.037(7) 0.031(7) 0.017(5) 0.012(6) 0.016(6)
O2N1 0.021(7) 0.082(11) 0.057(9) 0.019(8) 0.017(6) 0.005(7)
C1N1 0.09(2) 0.079(19) 0.10(2) 0.052(17) 0.001(18) 0.018(17)
C2N1 0.044(15) 0.080(19) 0.11(2) 0.057(16) -0.003(14) -0.003(14)
C4N1 0.053(15) 0.064(16) 0.071(16) 0.033(13) 0.027(13) 0.006(13)
C3N1 0.074(18) 0.12(2) 0.045(13) 0.006(14) 0.031(13) 0.038(17)
C5N1 0.028(12) 0.050(13) 0.078(16) 0.002(11) 0.004(10) 0.010(11)
C6N1 0.019(14) 0.10(2) 0.16(3) 0.034(19) 0.003(13) -0.004(14)
C7N1 0.10(3) 0.09(2) 0.14(3) -0.02(2) 0.000(18) 0.02(2)
C8N1 0.09(3) 0.11(3) 0.25(5) -0.04(3) -0.01(3) 0.05(2)
O1G1 0.032(7) 0.044(8) 0.036(7) 0.009(6) 0.018(5) 0.016(6)
O2G1 0.045(8) 0.040(8) 0.031(7) 0.010(6) 0.019(6) 0.018(6)
O3G1 0.043(8) 0.052(8) 0.041(7) 0.013(6) 0.009(6) 0.020(7)
C1G1 0.040(12) 0.046(13) 0.032(10) -0.004(9) -0.009(8) 0.025(11)
C2G1 0.050(12) 0.051(12) 0.017(8) 0.001(8) 0.002(8) 0.025(10)
O1A1 0.050(9) 0.078(11) 0.033(7) 0.011(7) -0.004(6) 0.030(8)
O2A1 0.039(8) 0.070(10) 0.056(9) 0.014(8) 0.006(7) 0.018(8)
C1A1 0.019(10) 0.061(14) 0.051(12) 0.024(10) 0.020(9) 0.005(10)
C2A1 0.038(12) 0.073(15) 0.079(16) -0.005(12) -0.005(11) 0.030(12)
O1A2 0.037(8) 0.063(9) 0.050(8) 0.009(7) 0.000(6) 0.024(7)
O2A2 0.052(9) 0.042(8) 0.039(7) -0.002(6) -0.002(7) 0.004(7)
C1A2 0.037(12) 0.042(11) 0.014(8) 0.009(7) -0.011(8) -0.008(10)
C2A2 0.029(11) 0.049(12) 0.062(13) 0.027(10) 0.026(9) 0.008(10)
O1A3 0.068(9) 0.066(10) 0.037(7) 0.018(7) 0.017(6) 0.044(8)
O2A3 0.055(8) 0.079(10) 0.033(7) 0.013(6) 0.016(6) 0.042(8)
C1A3 0.066(13) 0.058(13) 0.019(9) 0.018(8) 0.010(9) 0.039(12)
C2A3 0.065(16) 0.060(15) 0.086(18) 0.025(13) 0.027(13) 0.025(13)
O1A4 0.069(11) 0.102(12) 0.052(9) 0.026(8) 0.040(8) 0.058(10)
O2A4 0.063(10) 0.073(11) 0.073(11) 0.003(9) 0.011(8) 0.043(9)
C1A4 0.11(2) 0.063(17) 0.046(13) 0.002(12) 0.000(14) 0.058(17)
C2A4 0.14(3) 0.12(2) 0.056(15) 0.005(15) 0.030(16) 0.08(2)
O1A5 0.069(9) 0.047(9) 0.026(6) 0.011(6) 0.004(6) 0.018(8)
O2A5 0.140(19) 0.094(15) 0.082(14) 0.052(12) -0.004(13) -0.005(13)
C1A5 0.080(19) 0.09(2) 0.063(17) 0.010(15) -0.018(14) 0.040(17)
O1X2 0.054(9) 0.053(9) 0.032(7) -0.009(6) -0.007(6) 0.026(7)
O2X2 0.041(8) 0.042(8) 0.038(7) 0.002(6) 0.012(6) 0.021(6)
O3X2 0.041(8) 0.049(8) 0.020(6) -0.001(5) 0.005(5) 0.017(7)
O4X2 0.047(8) 0.043(8) 0.039(7) 0.009(6) 0.009(6) 0.030(7)
C1X2 0.065(14) 0.016(9) 0.015(8) -0.006(7) -0.002(9) 0.007(10)
C2X2 0.045(13) 0.037(12) 0.040(11) -0.002(9) -0.007(9) 0.023(11)
N2 0.027(10) 0.076(14) 0.066(11) 0.000(10) 0.007(9) 0.016(10)
O1N2 0.049(8) 0.040(7) 0.034(7) 0.005(6) -0.001(6) 0.018(6)
O2N2 0.046(8) 0.068(9) 0.038(7) 0.004(6) -0.013(6) 0.031(7)
C1N2 0.029(11) 0.071(15) 0.049(12) -0.001(11) -0.007(9) 0.013(11)
C2N2 0.070(16) 0.13(2) 0.037(12) 0.027(13) -0.002(11) 0.053(16)
C3N2 0.031(12) 0.071(16) 0.11(2) -0.011(15) -0.007(13) 0.032(12)
C4N2 0.058(15) 0.094(19) 0.062(15) 0.001(13) -0.029(12) 0.035(14)
C5N2 0.029(12) 0.16(2) 0.057(14) -0.009(15) -0.012(10) 0.055(15)
C6N2 0.068(7) 0.072(7) 0.071(7) 0.001(3) 0.002(3) 0.035(4)
C7N2 0.129(17) 0.18(2) 0.12(2) 0.037(19) 0.032(17) 0.093(19)
C8N2 0.134(13) 0.157(15) 0.155(16) 0.002(9) 0.008(9) 0.087(11)
O1G2 0.017(6) 0.033(7) 0.033(6) 0.009(5) 0.002(5) 0.007(5)
O2G2 0.042(8) 0.041(7) 0.042(7) -0.009(6) -0.018(6) 0.022(7)
O3G2 0.056(8) 0.051(8) 0.019(6) 0.008(5) -0.001(5) 0.039(7)
C1G2 0.031(11) 0.025(10) 0.039(10) -0.020(8) -0.006(8) 0.014(9)
C2G2 0.034(11) 0.032(10) 0.037(9) -0.006(8) -0.005(8) 0.019(9)
O1A6 0.042(8) 0.068(11) 0.060(9) 0.025(7) 0.018(7) 0.026(8)
O2A6 0.048(8) 0.059(9) 0.043(8) 0.012(7) 0.008(6) 0.025(7)
C1A6 0.044(13) 0.032(12) 0.041(11) 0.006(9) -0.015(9) 0.014(10)
C2A6 0.063(15) 0.065(15) 0.053(13) -0.006(11) 0.010(11) 0.019(13)
O1A7 0.033(8) 0.052(9) 0.039(7) -0.003(6) 0.000(6) 0.015(7)
O2A7 0.061(9) 0.053(8) 0.031(7) -0.002(6) -0.008(6) 0.037(7)
C1A7 0.056(14) 0.059(14) 0.028(9) 0.027(9) 0.025(10) 0.037(13)
C2A7 0.080(16) 0.062(15) 0.047(12) -0.002(11) 0.011(11) 0.030(13)
O1A8 0.065(9) 0.078(11) 0.032(7) -0.010(7) -0.013(6) 0.042(9)
O2A8 0.059(9) 0.075(9) 0.028(7) 0.005(6) -0.008(6) 0.038(8)
C1A8 0.030(11) 0.066(15) 0.040(11) 0.000(10) -0.013(9) 0.017(11)
C2A8 0.061(13) 0.060(13) 0.029(10) 0.004(9) -0.014(9) 0.032(11)
O1A9 0.067(10) 0.052(10) 0.055(9) -0.018(8) -0.012(8) 0.010(8)
O2A9 0.076(11) 0.075(10) 0.036(8) -0.016(7) -0.027(7) 0.040(9)
C1A9 0.10(2) 0.039(14) 0.055(14) -0.015(11) -0.032(14) 0.019(14)
C2A9 0.089(11) 0.095(11) 0.069(11) -0.002(8) -0.013(8) 0.030(8)
O1A0 0.062(9) 0.045(8) 0.044(7) 0.014(6) 0.015(6) 0.039(7)
O2A0 0.120(15) 0.086(13) 0.096(14) -0.013(11) -0.030(12) 0.059(12)
C1A0 0.042(12) 0.102(17) 0.055(12) 0.034(12) -0.006(9) 0.046(12)
C2A0 0.12(2) 0.097(19) 0.054(14) -0.048(13) -0.028(14) 0.073(18)
O5 0.047(8) 0.060(9) 0.030(7) 0.003(6) -0.003(6) 0.020(7)
O51 0.076(10) 0.047(8) 0.045(8) 0.015(6) 0.002(7) 0.022(8)
O52 0.083(12) 0.082(12) 0.038(8) -0.017(8) 0.003(8) 0.035(10)
C51 0.059(15) 0.09(2) 0.041(12) 0.016(12) -0.013(11) 0.044(15)
C52 0.15(3) 0.056(17) 0.09(2) 0.032(15) -0.014(19) 0.041(18)
O6 0.055(8) 0.040(7) 0.032(7) -0.007(5) -0.001(6) 0.021(6)
O61 0.052(8) 0.045(8) 0.033(7) -0.005(6) -0.011(6) 0.021(7)
O62 0.074(10) 0.052(9) 0.051(9) 0.007(7) -0.011(7) 0.035(8)
C61 0.078(16) 0.071(16) 0.023(10) -0.004(10) -0.012(10) 0.040(14)
C62 0.050(14) 0.084(17) 0.056(14) 0.002(12) -0.021(11) 0.027(13)
O1W 0.050(8) 0.048(8) 0.052(8) -0.012(6) 0.004(6) 0.004(7)
O2W 0.067(11) 0.067(11) 0.088(19) 0.000 0.000 0.033(5)
O3W 0.052(9) 0.052(9) 0.041(13) 0.000 0.000 0.026(4)
O4W 0.050(11) 0.050(11) 0.019(13) 0.000 0.000 0.025(6)
O5W 0.079(14) 0.061(12) 0.062(13) 0.006(10) 0.000(10) 0.045(12)
O6W 0.090(11) 0.076(11) 0.046(8) -0.020(7) -0.021(8) 0.037(9)
O7W 0.08(2) 0.040(15) 0.031(14) -0.003(11) 0.015(13) 0.025(14)
N1S 0.04(2) 0.09(3) 0.06(2) 0.00(2) 0.019(17) 0.05(2)
C1S 0.07(3) 0.03(2) 0.06(3) -0.019(19) -0.05(2) 0.02(2)
C2S 0.024(18) 0.04(2) 0.019(15) 0.010(14) -0.005(13) 0.020(17)

loop_
_atom_type_symbol
_atom_type_description
_atom_type_scat_dispersion_real
_atom_type_scat_dispersion_imag
_atom_type_scat_source
C C 0.0033 0.0016 'International Tables Vol C Tables 4.2.6.8 and 6.1.1.4'
H H 0.0000 0.0000 'International Tables Vol C Tables 4.2.6.8 and 6.1.1.4'
N N 0.0061 0.0033 'International Tables Vol C Tables 4.2.6.8 and 6.1.1.4'
O O 0.0106 0.0060 'International Tables Vol C Tables 4.2.6.8 and 6.1.1.4'
S S 0.1246 0.1234 'International Tables Vol C Tables 4.2.6.8 and 6.1.1.4'
Cr Cr 0.3209 0.6236 'International Tables Vol C Tables 4.2.6.8 and 6.1.1.4'
Tb Tb -0.1723 4.1537 'International Tables Vol C Tables 4.2.6.8 and 6.1.1.4'

loop_
_geom_angle_atom_site_label_1
_geom_angle_atom_site_label_2
_geom_angle_atom_site_label_3
_geom_angle
_geom_angle_site_symmetry_1
_geom_angle_site_symmetry_3
O2N1 Tb1 O2A1 75.0(5) . .
O2N1 Tb1 O3X1 139.5(4) . .
O2A1 Tb1 O3X1 69.7(4) . .
O2N1 Tb1 O2A4 78.6(5) . .
O2A1 Tb1 O2A4 78.1(5) . .
O3X1 Tb1 O2A4 111.9(5) . .
O2N1 Tb1 O2X1 142.1(5) . .
O2A1 Tb1 O2X1 134.6(4) . .
O3X1 Tb1 O2X1 65.3(4) . .
O2A4 Tb1 O2X1 124.2(5) . .
O2N1 Tb1 O1A3 78.7(5) . .
O2A1 Tb1 O1A3 145.6(4) . .
O3X1 Tb1 O1A3 141.3(4) . .
O2A4 Tb1 O1A3 75.3(5) . .
O2X1 Tb1 O1A3 79.2(4) . .
O2N1 Tb1 O3G1 67.8(4) . .
O2A1 Tb1 O3G1 76.6(5) . .
O3X1 Tb1 O3G1 84.9(4) . .
O2A4 Tb1 O3G1 142.1(5) . .
O2X1 Tb1 O3G1 93.7(4) . .
O1A3 Tb1 O3G1 113.2(4) . .
O2N1 Tb1 O1A4 130.3(5) . .
O2A1 Tb1 O1A4 106.2(5) . .
O3X1 Tb1 O1A4 79.5(4) . .
O2A4 Tb1 O1A4 54.4(5) . .
O2X1 Tb1 O1A4 71.4(5) . .
O1A3 Tb1 O1A4 75.0(5) . .
O3G1 Tb1 O1A4 161.8(4) . .
O2N1 Tb1 O2A3 75.0(5) . .
O2A1 Tb1 O2A3 138.6(5) . .
O3X1 Tb1 O2A3 121.4(4) . .
O2A4 Tb1 O2A3 122.4(4) . .
O2X1 Tb1 O2A3 67.2(4) . .
O1A3 Tb1 O2A3 49.9(4) . .
O3G1 Tb1 O2A3 66.0(4) . .
O1A4 Tb1 O2A3 114.9(4) . .
O2N1 Tb1 C1A4 103.8(7) . .
O2A1 Tb1 C1A4 95.1(6) . .
O3X1 Tb1 C1A4 98.6(6) . .
O2A4 Tb1 C1A4 27.5(6) . .
O2X1 Tb1 C1A4 97.0(7) . .
O1A3 Tb1 C1A4 70.1(5) . .
O3G1 Tb1 C1A4 169.3(7) . .
O1A4 Tb1 C1A4 27.2(6) . .
O2A3 Tb1 C1A4 119.4(5) . .
O2N1 Tb1 C1A3 73.1(5) . .
O2A1 Tb1 C1A3 148.1(5) . .
O3X1 Tb1 C1A3 138.7(5) . .
O2A4 Tb1 C1A3 96.9(5) . .
O2X1 Tb1 C1A3 74.2(5) . .
O1A3 Tb1 C1A3 23.7(4) . .
O3G1 Tb1 C1A3 90.1(5) . .
O1A4 Tb1 C1A3 95.5(5) . .
O2A3 Tb1 C1A3 26.4(4) . .
C1A4 Tb1 C1A3 93.8(6) . .
O2N1 Tb1 Cr1 33.4(3) . .
O2A1 Tb1 Cr1 66.0(4) . .
O3X1 Tb1 Cr1 110.9(3) . .
O2A4 Tb1 Cr1 107.4(4) . .
O2X1 Tb1 Cr1 126.1(3) . .
O1A3 Tb1 Cr1 101.9(3) . .
O3G1 Tb1 Cr1 35.7(3) . .
O1A4 Tb1 Cr1 161.8(4) . .
O2A3 Tb1 Cr1 73.2(3) . .
C1A4 Tb1 Cr1 134.7(7) . .
C1A3 Tb1 Cr1 86.3(4) . .
O1N1 Tb2 O1A5 80.2(4) . .
O1N1 Tb2 O2A3 80.6(4) . .
O1A5 Tb2 O2A3 88.1(5) . .
O1N1 Tb2 O4X1 129.5(4) . .
O1A5 Tb2 O4X1 78.4(4) . .
O2A3 Tb2 O4X1 142.8(4) . .
O1N1 Tb2 O1G1 133.4(4) . .
O1A5 Tb2 O1G1 146.3(4) . .
O2A3 Tb2 O1G1 94.2(4) . .
O4X1 Tb2 O1G1 79.7(4) . .
O1N1 Tb2 O2A2 74.3(4) . .
O1A5 Tb2 O2A2 114.5(5) . .
O2A3 Tb2 O2A2 142.0(5) . .
O4X1 Tb2 O2A2 74.2(4) . .
O1G1 Tb2 O2A2 83.3(4) . .
O1N1 Tb2 O1X1 146.6(4) . .
O1A5 Tb2 O1X1 75.2(5) . .
O2A3 Tb2 O1X1 76.4(4) . .
O4X1 Tb2 O1X1 66.8(4) . .
O1G1 Tb2 O1X1 72.7(4) . .
O2A2 Tb2 O1X1 136.9(4) . .
O1N1 Tb2 O3G1 69.3(4) . .
O1A5 Tb2 O3G1 144.9(4) . .
O2A3 Tb2 O3G1 70.6(4) . .
O4X1 Tb2 O3G1 134.8(4) . .
O1G1 Tb2 O3G1 65.4(4) . .
O2A2 Tb2 O3G1 74.1(4) . .
O1X1 Tb2 O3G1 123.3(4) . .
O1N1 Tb2 Cr1 33.9(3) . .
O1A5 Tb2 Cr1 113.6(3) . .
O2A3 Tb2 Cr1 77.0(3) . .
O4X1 Tb2 Cr1 140.1(3) . .
O1G1 Tb2 Cr1 99.6(3) . .
O2A2 Tb2 Cr1 66.3(3) . .
O1X1 Tb2 Cr1 151.5(3) . .
O3G1 Tb2 Cr1 35.9(3) . .
O2N2 Tb3 O2A6 74.9(5) . .
O2N2 Tb3 O1A8 82.6(4) . .
O2A6 Tb3 O1A8 148.5(4) . .
O2N2 Tb3 O1A9 80.4(5) . .
O2A6 Tb3 O1A9 78.9(5) . .
O1A8 Tb3 O1A9 75.7(5) . .
O2N2 Tb3 O1X2 138.4(4) . .
O2A6 Tb3 O1X2 68.9(5) . .
O1A8 Tb3 O1X2 138.5(5) . .
O1A9 Tb3 O1X2 111.3(5) . .
O2N2 Tb3 O2A9 132.5(4) . .
O2A6 Tb3 O2A9 103.9(5) . .
O1A8 Tb3 O2A9 75.5(5) . .
O1A9 Tb3 O2A9 53.7(5) . .
O1X2 Tb3 O2A9 77.3(4) . .
O2N2 Tb3 O4X2 142.4(4) . .
O2A6 Tb3 O4X2 133.0(4) . .
O1A8 Tb3 O4X2 77.6(4) . .
O1A9 Tb3 O4X2 124.0(5) . .
O1X2 Tb3 O4X2 64.5(4) . .
O2A9 Tb3 O4X2 72.4(5) . .
O2N2 Tb3 O3G2 67.8(4) . .
O2A6 Tb3 O3G2 77.4(4) . .
O1A8 Tb3 O3G2 114.2(4) . .
O1A9 Tb3 O3G2 144.2(5) . .
O1X2 Tb3 O3G2 84.5(4) . .
O2A9 Tb3 O3G2 159.6(4) . .
O4X2 Tb3 O3G2 91.7(4) . .
O2N2 Tb3 O2A8 74.6(4) . .
O2A6 Tb3 O2A8 137.8(4) . .
O1A8 Tb3 O2A8 51.4(4) . .
O1A9 Tb3 O2A8 123.3(5) . .
O1X2 Tb3 O2A8 121.3(4) . .
O2A9 Tb3 O2A8 118.2(4) . .
O4X2 Tb3 O2A8 68.0(4) . .
O3G2 Tb3 O2A8 64.3(4) . .
O2N2 Tb3 C1A9 105.0(7) . .
O2A6 Tb3 C1A9 92.8(7) . .
O1A8 Tb3 C1A9 71.8(6) . .
O1A9 Tb3 C1A9 25.8(7) . .
O1X2 Tb3 C1A9 96.9(6) . .
O2A9 Tb3 C1A9 28.1(7) . .
O4X2 Tb3 C1A9 98.8(7) . .
O3G2 Tb3 C1A9 168.9(7) . .
O2A8 Tb3 C1A9 123.0(6) . .
O2N2 Tb3 C1A8 76.8(5) . .
O2A6 Tb3 C1A8 151.5(5) . .
O1A8 Tb3 C1A8 25.9(5) . .
O1A9 Tb3 C1A8 99.6(5) . .
O1X2 Tb3 C1A8 135.2(5) . .
O2A9 Tb3 C1A8 97.5(5) . .
O4X2 Tb3 C1A8 71.5(4) . .
O3G2 Tb3 C1A8 89.0(5) . .
O2A8 Tb3 C1A8 25.6(4) . .
C1A9 Tb3 C1A8 97.6(6) . .
O2N2 Tb3 Cr2 33.6(3) . .
O2A6 Tb3 Cr2 66.4(3) . .
O1A8 Tb3 Cr2 105.2(3) . .
O1A9 Tb3 Cr2 109.7(4) . .
O1X2 Tb3 Cr2 109.9(3) . .
O2A9 Tb3 Cr2 163.1(4) . .
O4X2 Tb3 Cr2 124.5(3) . .
O3G2 Tb3 Cr2 35.4(3) . .
O2A8 Tb3 Cr2 72.0(3) . .
C1A9 Tb3 Cr2 135.5(7) . .
C1A8 Tb3 Cr2 88.0(4) . .
O1N2 Tb4 O2A8 81.2(4) . .
O1N2 Tb4 O1A0 79.3(4) . .
O2A8 Tb4 O1A0 88.4(4) . .
O1N2 Tb4 O1G2 133.2(4) . .
O2A8 Tb4 O1G2 95.7(4) . .
O1A0 Tb4 O1G2 147.5(4) . .
O1N2 Tb4 O2X2 125.8(4) . .
O2A8 Tb4 O2X2 145.0(4) . .
O1A0 Tb4 O2X2 77.2(4) . .
O1G2 Tb4 O2X2 81.3(4) . .
O1N2 Tb4 O2A7 72.9(4) . .
O2A8 Tb4 O2A7 141.6(4) . .
O1A0 Tb4 O2A7 113.4(4) . .
O1G2 Tb4 O2A7 82.5(4) . .
O2X2 Tb4 O2A7 72.9(4) . .
O1N2 Tb4 O3X2 147.9(4) . .
O2A8 Tb4 O3X2 78.4(4) . .
O1A0 Tb4 O3X2 75.7(4) . .
O1G2 Tb4 O3X2 73.7(4) . .
O2X2 Tb4 O3X2 67.2(4) . .
O2A7 Tb4 O3X2 135.9(4) . .
O1N2 Tb4 O3G2 69.7(4) . .
O2A8 Tb4 O3G2 69.8(4) . .
O1A0 Tb4 O3G2 144.1(4) . .
O1G2 Tb4 O3G2 65.6(4) . .
O2X2 Tb4 O3G2 136.1(4) . .
O2A7 Tb4 O3G2 74.8(4) . .
O3X2 Tb4 O3G2 124.2(4) . .
O1N2 Tb4 Cr2 34.4(3) . .
O2A8 Tb4 Cr2 76.7(3) . .
O1A0 Tb4 Cr2 113.1(3) . .
O1G2 Tb4 Cr2 99.2(3) . .
O2X2 Tb4 Cr2 138.2(3) . .
O2A7 Tb4 Cr2 65.8(3) . .
O3X2 Tb4 Cr2 153.3(3) . .
O3G2 Tb4 Cr2 35.8(3) . .
O5 Tb5 O5 75.2(4) 2_665 .
O5 Tb5 O5 75.2(4) 2_665 3_565
O5 Tb5 O5 75.2(4) . 3_565
O5 Tb5 O52 127.0(5) 2_665 .
O5 Tb5 O52 147.1(5) . .
O5 Tb5 O52 86.9(5) 3_565 .
O5 Tb5 O52 86.9(5) 2_665 3_565
O5 Tb5 O52 127.0(5) . 3_565
O5 Tb5 O52 147.1(5) 3_565 3_565
O52 Tb5 O52 82.2(6) . 3_565
O5 Tb5 O52 147.1(5) 2_665 2_665
O5 Tb5 O52 86.9(5) . 2_665
O5 Tb5 O52 127.0(5) 3_565 2_665
O52 Tb5 O52 82.2(6) . 2_665
O52 Tb5 O52 82.2(6) 3_565 2_665
O5 Tb5 O51 138.8(4) 2_665 3_565
O5 Tb5 O51 71.4(5) . 3_565
O5 Tb5 O51 73.6(4) 3_565 3_565
O52 Tb5 O51 77.3(5) . 3_565
O52 Tb5 O51 132.8(5) 3_565 3_565
O52 Tb5 O51 53.4(5) 2_665 3_565
O5 Tb5 O51 71.4(5) 2_665 .
O5 Tb5 O51 73.6(4) . .
O5 Tb5 O51 138.8(4) 3_565 .
O52 Tb5 O51 132.8(5) . .
O52 Tb5 O51 53.4(5) 3_565 .
O52 Tb5 O51 77.3(5) 2_665 .
O51 Tb5 O51 119.51(8) 3_565 .
O5 Tb5 O51 73.6(4) 2_665 2_665
O5 Tb5 O51 138.8(4) . 2_665
O5 Tb5 O51 71.4(5) 3_565 2_665
O52 Tb5 O51 53.4(5) . 2_665
O52 Tb5 O51 77.3(5) 3_565 2_665
O52 Tb5 O51 132.8(5) 2_665 2_665
O51 Tb5 O51 119.51(8) 3_565 2_665
O51 Tb5 O51 119.51(8) . 2_665
O5 Tb5 C51 77.6(6) 2_665 .
O5 Tb5 C51 101.2(6) . .
O5 Tb5 C51 152.5(6) 3_565 .
O52 Tb5 C51 107.0(6) . .
O52 Tb5 C51 25.8(5) 3_565 .
O52 Tb5 C51 79.3(6) 2_665 .
O51 Tb5 C51 131.9(5) 3_565 .
O51 Tb5 C51 27.6(6) . .
O51 Tb5 C51 97.6(6) 2_665 .
O5 Tb5 C51 101.2(6) 2_665 2_665
O5 Tb5 C51 152.5(6) . 2_665
O5 Tb5 C51 77.6(6) 3_565 2_665
O52 Tb5 C51 25.8(5) . 2_665
O52 Tb5 C51 79.3(6) 3_565 2_665
O52 Tb5 C51 107.0(6) 2_665 2_665
O51 Tb5 C51 97.6(6) 3_565 2_665
O51 Tb5 C51 131.9(5) . 2_665
O51 Tb5 C51 27.6(6) 2_665 2_665
C51 Tb5 C51 104.6(6) . 2_665
O5 Tb5 C51 152.5(6) 2_665 3_565
O5 Tb5 C51 77.6(6) . 3_565
O5 Tb5 C51 101.2(6) 3_565 3_565
O52 Tb5 C51 79.3(6) . 3_565
O52 Tb5 C51 107.0(6) 3_565 3_565
O52 Tb5 C51 25.8(5) 2_665 3_565
O51 Tb5 C51 27.6(6) 3_565 3_565
O51 Tb5 C51 97.6(6) . 3_565
O51 Tb5 C51 131.9(5) 2_665 3_565
C51 Tb5 C51 104.6(6) . 3_565
C51 Tb5 C51 104.6(6) 2_665 3_565
O6 Tb6 O6 74.5(4) 2_665 .
O6 Tb6 O6 74.5(4) 2_665 3_565
O6 Tb6 O6 74.5(4) . 3_565
O6 Tb6 O62 86.1(5) 2_665 .
O6 Tb6 O62 146.8(4) . .
O6 Tb6 O62 126.3(4) 3_565 .
O6 Tb6 O62 146.8(5) 2_665 2_665
O6 Tb6 O62 126.3(4) . 2_665
O6 Tb6 O62 86.1(5) 3_565 2_665
O62 Tb6 O62 84.1(5) . 2_665
O6 Tb6 O62 126.3(4) 2_665 3_565
O6 Tb6 O62 86.1(5) . 3_565
O6 Tb6 O62 146.8(5) 3_565 3_565
O62 Tb6 O62 84.1(5) . 3_565
O62 Tb6 O62 84.1(5) 2_665 3_565
O6 Tb6 O61 71.8(4) 2_665 .
O6 Tb6 O61 137.7(4) . .
O6 Tb6 O61 72.4(4) 3_565 .
O62 Tb6 O61 54.0(4) . .
O62 Tb6 O61 76.7(4) 2_665 .
O62 Tb6 O61 135.0(4) 3_565 .
O6 Tb6 O61 137.7(4) 2_665 2_665
O6 Tb6 O61 72.4(4) . 2_665
O6 Tb6 O61 71.8(4) 3_565 2_665
O62 Tb6 O61 135.0(4) . 2_665
O62 Tb6 O61 54.0(4) 2_665 2_665
O62 Tb6 O61 76.7(4) 3_565 2_665
O61 Tb6 O61 119.66(5) . 2_665
O6 Tb6 O61 72.4(4) 2_665 3_565
O6 Tb6 O61 71.8(4) . 3_565
O6 Tb6 O61 137.7(4) 3_565 3_565
O62 Tb6 O61 76.7(4) . 3_565
O62 Tb6 O61 135.0(4) 2_665 3_565
O62 Tb6 O61 54.0(4) 3_565 3_565
O61 Tb6 O61 119.66(6) . 3_565
O61 Tb6 O61 119.66(5) 2_665 3_565
O6 Tb6 C61 150.7(5) 2_665 2_665
O6 Tb6 C61 100.0(5) . 2_665
O6 Tb6 C61 76.3(5) 3_565 2_665
O62 Tb6 C61 109.6(6) . 2_665
O62 Tb6 C61 26.3(5) 2_665 2_665
O62 Tb6 C61 80.9(5) 3_565 2_665
O61 Tb6 C61 97.0(5) . 2_665
O61 Tb6 C61 27.8(5) 2_665 2_665
O61 Tb6 C61 134.2(5) 3_565 2_665
O6 Tb6 C61 100.0(5) 2_665 3_565
O6 Tb6 C61 76.3(5) . 3_565
O6 Tb6 C61 150.7(5) 3_565 3_565
O62 Tb6 C61 80.9(5) . 3_565
O62 Tb6 C61 109.6(6) 2_665 3_565
O62 Tb6 C61 26.3(5) 3_565 3_565
O61 Tb6 C61 134.2(5) . 3_565
O61 Tb6 C61 97.0(5) 2_665 3_565
O61 Tb6 C61 27.8(5) 3_565 3_565
C61 Tb6 C61 106.6(5) 2_665 3_565
O6 Tb6 C61 76.3(5) 2_665 .
O6 Tb6 C61 150.7(5) . .
O6 Tb6 C61 100.0(5) 3_565 .
O62 Tb6 C61 26.3(5) . .
O62 Tb6 C61 80.9(5) 2_665 .
O62 Tb6 C61 109.6(6) 3_565 .
O61 Tb6 C61 27.8(5) . .
O61 Tb6 C61 134.2(5) 2_665 .
O61 Tb6 C61 97.0(5) 3_565 .
C61 Tb6 C61 106.6(4) 2_665 .
C61 Tb6 C61 106.6(4) 3_565 .
O2N1 Cr1 O1A1 93.0(6) . .
O2N1 Cr1 O1N1 91.7(6) . .
O1A1 Cr1 O1N1 174.8(6) . .
O2N1 Cr1 O1A2 179.8(6) . .
O1A1 Cr1 O1A2 86.8(6) . .
O1N1 Cr1 O1A2 88.4(5) . .
O2N1 Cr1 O3G1 86.5(5) . .
O1A1 Cr1 O3G1 95.3(6) . .
O1N1 Cr1 O3G1 87.0(5) . .
O1A2 Cr1 O3G1 93.7(5) . .
O2N1 Cr1 N1 82.9(6) . .
O1A1 Cr1 N1 92.1(6) . .
O1N1 Cr1 N1 86.4(6) . .
O1A2 Cr1 N1 97.0(6) . .
O3G1 Cr1 N1 167.3(6) . .
O2N1 Cr1 Tb2 95.0(4) . .
O1A1 Cr1 Tb2 141.0(4) . .
O1N1 Cr1 Tb2 40.3(3) . .
O1A2 Cr1 Tb2 85.2(4) . .
O3G1 Cr1 Tb2 47.4(4) . .
N1 Cr1 Tb2 126.7(5) . .
O2N1 Cr1 Tb1 41.3(4) . .
O1A1 Cr1 Tb1 86.1(5) . .
O1N1 Cr1 Tb1 98.8(4) . .
O1A2 Cr1 Tb1 138.8(4) . .
O3G1 Cr1 Tb1 46.8(4) . .
N1 Cr1 Tb1 123.8(5) . .
Tb2 Cr1 Tb1 75.43(7) . .
O2N2 Cr2 O1N2 92.5(5) . .
O2N2 Cr2 O3G2 86.5(5) . .
O1N2 Cr2 O3G2 88.1(5) . .
O2N2 Cr2 O1A6 90.6(6) . .
O1N2 Cr2 O1A6 175.6(6) . .
O3G2 Cr2 O1A6 95.2(5) . .
O2N2 Cr2 O1A7 179.9(6) . .
O1N2 Cr2 O1A7 87.5(5) . .
O3G2 Cr2 O1A7 93.6(5) . .
O1A6 Cr2 O1A7 89.3(6) . .
O2N2 Cr2 N2 81.8(6) . .
O1N2 Cr2 N2 85.2(6) . .
O3G2 Cr2 N2 166.2(6) . .
O1A6 Cr2 N2 92.2(7) . .
O1A7 Cr2 N2 98.1(6) . .
O2N2 Cr2 Tb4 95.6(4) . .
O1N2 Cr2 Tb4 40.8(4) . .
O3G2 Cr2 Tb4 47.9(3) . .
O1A6 Cr2 Tb4 141.8(4) . .
O1A7 Cr2 Tb4 84.5(4) . .
N2 Cr2 Tb4 126.0(5) . .
O2N2 Cr2 Tb3 41.5(4) . .
O1N2 Cr2 Tb3 100.2(4) . .
O3G2 Cr2 Tb3 46.7(3) . .
O1A6 Cr2 Tb3 84.3(5) . .
O1A7 Cr2 Tb3 138.6(4) . .
N2 Cr2 Tb3 122.9(5) . .
Tb4 Cr2 Tb3 76.15(7) . .
C1X1 O1X1 Tb2 120.3(12) . .
C1X1 O2X1 Tb1 121.1(12) 3_565 .
C2X1 O3X1 Tb1 124.0(11) 3_565 .
C2X1 O4X1 Tb2 123.9(11) . .
O2X1 C1X1 O1X1 130.6(17) 2_665 .
O2X1 C1X1 C2X1 114.3(18) 2_665 .
O1X1 C1X1 C2X1 115.1(18) . .
O3X1 C2X1 O4X1 134.4(17) 2_665 .
O3X1 C2X1 C1X1 113.6(16) 2_665 .
O4X1 C2X1 C1X1 112.0(17) . .
C5N1 N1 C3N1 108.7(17) . .
C5N1 N1 C1N1 114.0(18) . .
C3N1 N1 C1N1 113.4(19) . .
C5N1 N1 Cr1 115.7(12) . .
C3N1 N1 Cr1 101.7(13) . .
C1N1 N1 Cr1 102.8(13) . .
C2N1 O1N1 Cr1 108.0(13) . .
C2N1 O1N1 Tb2 141.5(12) . .
Cr1 O1N1 Tb2 105.7(5) . .
C4N1 O2N1 Cr1 117.6(14) . .
C4N1 O2N1 Tb1 135.2(15) . .
Cr1 O2N1 Tb1 105.3(5) . .
C2N1 C1N1 N1 113(2) . .
C1N1 C2N1 O1N1 116(2) . .
O2N1 C4N1 C3N1 112(2) . .
C4N1 C3N1 N1 113(2) . .
C6N1 C5N1 N1 122(2) . .
C7N1 C6N1 C5N1 121(3) . .
C6N1 C7N1 C8N1 123(3) . .
C1G1 O1G1 Tb2 123.2(11) . .
C2G1 O3G1 Cr1 122.7(11) . .
C2G1 O3G1 Tb1 112.7(10) . .
Cr1 O3G1 Tb1 97.5(5) . .
C2G1 O3G1 Tb2 113.5(10) . .
Cr1 O3G1 Tb2 96.7(5) . .
Tb1 O3G1 Tb2 111.9(5) . .
O2G1 C1G1 O1G1 123.7(16) . .
O2G1 C1G1 C2G1 122.3(16) . .
O1G1 C1G1 C2G1 114.0(16) . .
O3G1 C2G1 C1G1 110.0(14) . .
C1A1 O1A1 Cr1 125.0(12) . .
C1A1 O2A1 Tb1 137.6(15) . .
O2A1 C1A1 O1A1 124.9(19) . .
O2A1 C1A1 C2A1 119(2) . .
O1A1 C1A1 C2A1 116.3(19) . .
C1A2 O1A2 Cr1 127.5(11) . .
C1A2 O2A2 Tb2 134.2(12) . .
O2A2 C1A2 O1A2 123.8(17) . .
O2A2 C1A2 C2A2 118.0(19) . .
O1A2 C1A2 C2A2 117.7(15) . .
C3A2 C2A2 C1A2 105(3) . .
C2A2 C3A2 S2A 141(5) . .
C2A2 C3A2 S2 113(4) . .
S2A C3A2 S2 29(3) . .
S2A S2 C5A2 63(6) . .
S2A S2 C3A2 51(5) . .
C5A2 S2 C3A2 111(4) . .
S2 S2A C5A2 82(7) . .
S2 S2A C3A2 101(7) . .
C5A2 S2A C3A2 163(6) . .
S2A C5A2 S2 35(3) . .
C1A3 O1A3 Tb1 101.0(10) . .
C1A3 O2A3 Tb2 152.0(13) . .
C1A3 O2A3 Tb1 89.5(11) . .
Tb2 O2A3 Tb1 111.0(5) . .
O1A3 C1A3 O2A3 118.6(16) . .
O1A3 C1A3 C2A3 120.0(17) . .
O2A3 C1A3 C2A3 121.1(19) . .
O1A3 C1A3 Tb1 55.3(9) . .
O2A3 C1A3 Tb1 64.1(9) . .
C2A3 C1A3 Tb1 174.1(14) . .
C1A4 O1A4 Tb1 87.5(14) . .
C1A4 O2A4 Tb1 89.2(14) . .
O1A4 C1A4 O2A4 127(2) . .
O1A4 C1A4 C2A4 121(2) . .
O2A4 C1A4 C2A4 111(3) . .
O1A4 C1A4 Tb1 65.3(12) . .
O2A4 C1A4 Tb1 63.3(12) . .
C2A4 C1A4 Tb1 157.1(17) . .
C1A5 O1A5 Tb2 136.8(13) . .
O2A5 C1A5 O1A5 119(2) . .
O2A5 C1A5 C2A5 122(3) . .
O1A5 C1A5 C2A5 118(2) . .
O2A5 C1A5 C3A5 116(4) . .
O1A5 C1A5 C3A5 117(3) . .
C2A5 C1A5 C3A5 36(3) . .
C3A5 C2A5 C1A5 76(5) . .
C2A5 C3A5 C1A5 68(5) . .
C1X2 O1X2 Tb3 122.0(11) . .
C1X2 O2X2 Tb4 118.4(12) 3_565 .
C2X2 O3X2 Tb4 117.4(11) . .
C2X2 O4X2 Tb3 121.4(11) 2_665 .
O2X2 C1X2 O1X2 126.9(16) 2_665 .
O2X2 C1X2 C2X2 118.2(19) 2_665 2_665
O1X2 C1X2 C2X2 114.9(17) . 2_665
O3X2 C2X2 O4X2 126.5(16) . 3_565
O3X2 C2X2 C1X2 117.6(17) . 3_565
O4X2 C2X2 C1X2 115.9(17) 3_565 3_565
C3N2 N2 C1N2 115.3(19) . .
C3N2 N2 C5N2 112.5(17) . .
C1N2 N2 C5N2 109.5(18) . .
C3N2 N2 Cr2 102.4(13) . .
C1N2 N2 Cr2 105.1(11) . .
C5N2 N2 Cr2 111.6(12) . .
C2N2 O1N2 Cr2 106.2(13) . .
C2N2 O1N2 Tb4 136.3(11) . .
Cr2 O1N2 Tb4 104.8(5) . .
C4N2 O2N2 Cr2 117.9(13) . .
C4N2 O2N2 Tb3 134.8(13) . .
Cr2 O2N2 Tb3 105.0(5) . .
N2 C1N2 C2N2 109.3(18) . .
O1N2 C2N2 C1N2 110.1(15) . .
N2 C3N2 C4N2 114.9(18) . .
O2N2 C4N2 C3N2 105.8(17) . .
C6N2 C5N2 N2 113.4(17) . .
C7N2 C6N2 C5N2 105(2) . .
C8N2 C7N2 C6N2 116(3) . .
C1G2 O1G2 Tb4 123.3(10) . .
C2G2 O3G2 Cr2 122.2(10) . .
C2G2 O3G2 Tb3 113.5(9) . .
Cr2 O3G2 Tb3 97.9(5) . .
C2G2 O3G2 Tb4 112.5(10) . .
Cr2 O3G2 Tb4 96.3(4) . .
Tb3 O3G2 Tb4 112.7(4) . .
O1G2 C1G2 O2G2 125.4(16) . .
O1G2 C1G2 C2G2 116.5(15) . .
O2G2 C1G2 C2G2 118.1(16) . .
O3G2 C2G2 C1G2 108.6(14) . .
C1A6 O1A6 Cr2 128.3(13) . .
C1A6 O2A6 Tb3 134.9(13) . .
O2A6 C1A6 O1A6 125.6(18) . .
O2A6 C1A6 C2A6 121.1(19) . .
O1A6 C1A6 C2A6 113.2(19) . .
C1A7 O1A7 Cr2 128.9(11) . .
C1A7 O2A7 Tb4 135.9(12) . .
O1A7 C1A7 O2A7 122.8(18) . .
O1A7 C1A7 C2A7 118.6(17) . .
O2A7 C1A7 C2A7 119(2) . .
C1A8 O1A8 Tb3 102.2(10) . .
C1A8 O2A8 Tb4 154.4(14) . .
C1A8 O2A8 Tb3 90.8(12) . .
Tb4 O2A8 Tb3 112.7(5) . .
O2A8 C1A8 O1A8 115.6(17) . .
O2A8 C1A8 C2A8 122.5(18) . .
O1A8 C1A8 C2A8 121.7(17) . .
O2A8 C1A8 Tb3 63.7(10) . .
O1A8 C1A8 Tb3 52.0(9) . .
C2A8 C1A8 Tb3 173.1(15) . .
C1A9 O1A9 Tb3 94.9(14) . .
C1A9 O2A9 Tb3 91.0(13) . .
O1A9 C1A9 O2A9 119.8(19) . .
O1A9 C1A9 C2A9 127(2) . .
O2A9 C1A9 C2A9 113(2) . .
O1A9 C1A9 Tb3 59.3(11) . .
O2A9 C1A9 Tb3 60.9(10) . .
C2A9 C1A9 Tb3 167.3(19) . .
C1A0 O1A0 Tb4 138.8(13) . .
O1A0 C1A0 O2A0 127(2) . .
O1A0 C1A0 C2A0 118.3(18) . .
O2A0 C1A0 C2A0 114(2) . .
C3A0 C2A0 C1A0 114(3) . .
C2A0 C3A0 S10 132(5) . .
C3A0 S10 C4A0 106(4) . .
C51 O51 Tb5 92.0(14) . .
C51 O52 Tb5 97.4(12) 2_665 .
O52 C51 O51 117(2) 3_565 .
O52 C51 C52 128(2) 3_565 .
O51 C51 C52 114(2) . .
O52 C51 Tb5 56.8(11) 3_565 .
O51 C51 Tb5 60.4(11) . .
C52 C51 Tb5 171.4(19) . .
C61 O61 Tb6 88.9(12) . .
C61 O62 Tb6 93.8(12) . .
O62 C61 O61 123(2) . .
O62 C61 C62 118.3(18) . .
O61 C61 C62 118.8(19) . .
O62 C61 Tb6 59.9(11) . .
O61 C61 Tb6 63.3(10) . .
C62 C61 Tb6 172.9(15) . .
C63 C62 C63A 35(3) . .
C63 C62 C61 112(3) . .
C63A C62 C61 118(3) . .
C63A C63 C62 75(6) . .
C63A C63 S6A 62(6) . .
C62 C63 S6A 106(3) . .
C63A C63 S6 81(7) . .
C62 C63 S6 108(3) . .
S6A C63 S6 19.6(13) . .
C63A C63 S6B 39(6) . .
C62 C63 S6B 102(4) . .
S6A C63 S6B 25(2) . .
S6 C63 S6B 45(2) . .
C63 C63A C62 69(6) . .
C63 C63A S6A 91(7) . .
C62 C63A S6A 116(4) . .
C63 C63A S6B 123(8) . .
C62 C63A S6B 135(5) . .
S6A C63A S6B 34(3) . .
C63 C63A S6 75(6) . .
C62 C63A S6 104(4) . .
S6A C63A S6 17.7(16) . .
S6B C63A S6 52(3) . .
S6A S6 S6B 6(5) . .
S6A S6 C63 73(5) . .
S6B S6 C63 79(3) . .
S6A S6 C63A 50(4) . .
S6B S6 C63A 56(3) . .
C63 S6 C63A 24(2) . .
S6A S6 C64 69(5) . .
S6B S6 C64 65(4) . .
C63 S6 C64 98(3) . .
C63A S6 C64 93(3) . .
S6 S6A S6B 170(8) . .
S6 S6A C63A 112(5) . .
S6B S6A C63A 77(5) . .
S6 S6A C63 87(5) . .
S6B S6A C63 102(5) . .
C63A S6A C63 26(2) . .
S6 S6A C64 92(5) . .
S6B S6A C64 82(5) . .
C63A S6A C64 111(4) . .
C63 S6A C64 105(4) . .
S6A S6B S6 4(3) . .
S6A S6B C63A 68(5) . .
S6 S6B C63A 72(4) . .
S6A S6B C64 69(5) . .
S6 S6B C64 67(4) . .
C63A S6B C64 102(5) . .
S6A S6B C63 53(4) . .
S6 S6B C63 56(3) . .
C63A S6B C63 18(3) . .
C64 S6B C63 88(4) . .
S6A C64 S6B 29(2) . .
S6A C64 S6 18.7(15) . .
S6B C64 S6 48(3) . .
N1S C1S C2S 172(4) . .

loop_
_geom_bond_atom_site_label_1
_geom_bond_atom_site_label_2
_geom_bond_distance
_geom_bond_site_symmetry_2
Tb1 O2N1 2.307(13) .
Tb1 O2A1 2.334(14) .
Tb1 O3X1 2.419(11) .
Tb1 O2A4 2.439(14) .
Tb1 O2X1 2.455(13) .
Tb1 O1A3 2.465(12) .
Tb1 O3G1 2.479(13) .
Tb1 O1A4 2.481(16) .
Tb1 O2A3 2.648(13) .
Tb1 C1A4 2.73(2) .
Tb1 C1A3 2.944(17) .
Tb1 Cr1 3.371(3) .
Tb2 O1N1 2.259(12) .
Tb2 O1A5 2.292(13) .
Tb2 O2A3 2.344(12) .
Tb2 O4X1 2.370(13) .
Tb2 O1G1 2.386(11) .
Tb2 O2A2 2.413(12) .
Tb2 O1X1 2.426(12) .
Tb2 O3G1 2.491(13) .
Tb2 Cr1 3.360(3) .
Tb3 O2N2 2.313(13) .
Tb3 O2A6 2.402(13) .
Tb3 O1A8 2.412(13) .
Tb3 O1A9 2.415(14) .
Tb3 O1X2 2.445(13) .
Tb3 O2A9 2.446(13) .
Tb3 O4X2 2.448(12) .
Tb3 O3G2 2.480(11) .
Tb3 O2A8 2.683(14) .
Tb3 C1A9 2.80(2) .
Tb3 C1A8 2.99(2) .
Tb3 Cr2 3.374(3) .
Tb4 O1N2 2.270(12) .
Tb4 O2A8 2.296(13) .
Tb4 O1A0 2.307(12) .
Tb4 O1G2 2.388(11) .
Tb4 O2X2 2.411(12) .
Tb4 O2A7 2.416(12) .
Tb4 O3X2 2.439(11) .
Tb4 O3G2 2.506(12) .
Tb4 Cr2 3.356(3) .
Tb5 O5 2.374(12) 2_665
Tb5 O5 2.374(12) .
Tb5 O5 2.374(12) 3_565
Tb5 O52 2.396(14) .
Tb5 O52 2.396(14) 3_565
Tb5 O52 2.396(14) 2_665
Tb5 O51 2.468(13) 3_565
Tb5 O51 2.469(13) .
Tb5 O51 2.469(13) 2_665
Tb5 C51 2.84(2) .
Tb5 C51 2.84(2) 2_665
Tb5 C51 2.84(2) 3_565
Tb6 O6 2.379(11) 2_665
Tb6 O6 2.379(11) .
Tb6 O6 2.379(11) 3_565
Tb6 O62 2.407(13) .
Tb6 O62 2.407(13) 2_665
Tb6 O62 2.407(13) 3_565
Tb6 O61 2.482(12) .
Tb6 O61 2.482(12) 2_665
Tb6 O61 2.482(12) 3_565
Tb6 C61 2.78(2) 2_665
Tb6 C61 2.78(2) 3_565
Tb6 C61 2.78(2) .
Cr1 O2N1 1.922(15) .
Cr1 O1A1 1.951(14) .
Cr1 O1N1 1.949(12) .
Cr1 O1A2 1.978(14) .
Cr1 O3G1 1.982(12) .
Cr1 N1 2.089(15) .
Cr2 O2N2 1.932(13) .
Cr2 O1N2 1.959(12) .
Cr2 O3G2 1.974(12) .
Cr2 O1A6 1.975(14) .
Cr2 O1A7 2.019(13) .
Cr2 N2 2.101(17) .
O1X1 C1X1 1.26(2) .
O2X1 C1X1 1.24(2) 3_565
O3X1 C2X1 1.22(2) 3_565
O4X1 C2X1 1.25(2) .
C1X1 O2X1 1.24(2) 2_665
C1X1 C2X1 1.63(2) .
C2X1 O3X1 1.22(2) 2_665
N1 C5N1 1.47(3) .
N1 C3N1 1.49(3) .
N1 C1N1 1.56(3) .
O1N1 C2N1 1.42(2) .
O2N1 C4N1 1.33(2) .
C1N1 C2N1 1.35(3) .
C4N1 C3N1 1.45(3) .
C5N1 C6N1 1.44(3) .
C6N1 C7N1 1.36(4) .
C7N1 C8N1 1.54(4) .
O1G1 C1G1 1.33(2) .
O2G1 C1G1 1.17(2) .
O3G1 C2G1 1.412(19) .
C1G1 C2G1 1.54(3) .
O1A1 C1A1 1.33(3) .
O2A1 C1A1 1.26(2) .
C1A1 C2A1 1.54(3) .
O1A2 C1A2 1.29(2) .
O2A2 C1A2 1.25(2) .
C1A2 C2A2 1.51(3) .
C2A2 C3A2 1.420(2) .
C3A2 S2A 1.52(8) .
C3A2 S2 1.94(8) .
S2 S2A 0.95(7) .
S2 C5A2 1.62(9) .
S2A C5A2 1.46(10) .
O1A3 C1A3 1.21(2) .
O2A3 C1A3 1.31(2) .
C1A3 C2A3 1.47(3) .
O1A4 C1A4 1.25(3) .
O2A4 C1A4 1.26(3) .
C1A4 C2A4 1.49(3) .
O1A5 C1A5 1.29(3) .
O2A5 C1A5 1.27(3) .
C1A5 C2A5 1.53(4) .
C1A5 C3A5 1.60(8) .
C2A5 C3A5 0.96(8) .
O1X2 C1X2 1.28(2) .
O2X2 C1X2 1.24(2) 3_565
O3X2 C2X2 1.26(2) .
O4X2 C2X2 1.27(2) 2_665
C1X2 O2X2 1.24(2) 2_665
C1X2 C2X2 1.51(2) 2_665
C2X2 O4X2 1.27(2) 3_565
C2X2 C1X2 1.51(2) 3_565
N2 C3N2 1.39(3) .
N2 C1N2 1.45(3) .
N2 C5N2 1.54(3) .
O1N2 C2N2 1.36(2) .
O2N2 C4N2 1.40(2) .
C1N2 C2N2 1.54(3) .
C3N2 C4N2 1.51(3) .
C5N2 C6N2 1.50(3) .
C6N2 C7N2 1.511(2) .
C7N2 C8N2 1.53(4) .
O1G2 C1G2 1.25(2) .
O2G2 C1G2 1.26(2) .
O3G2 C2G2 1.408(19) .
C1G2 C2G2 1.56(2) .
O1A6 C1A6 1.27(2) .
O2A6 C1A6 1.23(2) .
C1A6 C2A6 1.48(3) .
O1A7 C1A7 1.23(2) .
O2A7 C1A7 1.26(2) .
C1A7 C2A7 1.49(3) .
O1A8 C1A8 1.34(2) .
O2A8 C1A8 1.29(2) .
C1A8 C2A8 1.45(3) .
O1A9 C1A9 1.22(3) .
O2A9 C1A9 1.32(3) .
C1A9 C2A9 1.57(3) .
O1A0 C1A0 1.20(3) .
O2A0 C1A0 1.30(2) .
C1A0 C2A0 1.58(3) .
C2A0 C3A0 1.510(2) .
C3A0 S10 1.58(6) .
S10 C4A0 1.63(9) .
O51 C51 1.32(2) .
O52 C51 1.24(3) 2_665
C51 O52 1.24(3) 3_565
C51 C52 1.40(3) .
O61 C61 1.29(2) .
O62 C61 1.23(2) .
C61 C62 1.54(3) .
C62 C63 1.35(5) .
C62 C63A 1.39(7) .
C63 C63A 0.83(7) .
C63 S6A 1.87(6) .
C63 S6 1.95(6) .
C63 S6B 2.29(9) .
C63A S6A 1.65(7) .
C63A S6B 1.73(10) .
C63A S6 1.99(7) .
S6 S6A 0.66(4) .
S6 S6B 1.65(8) .
S6 C64 2.04(9) .
S6A S6B 1.00(7) .
S6A C64 1.91(10) .
S6B C64 2.02(11) .
N1S C1S 1.17(4) .
C1S C2S 1.510(2) .
